data_7225069
loop_
_publ_author_name
'van Megen, M.'
'Frank, W.'
'Reiss, G. J.'

_publ_section_title
;
 A detailed comparative structural study of the hydrogen bonded networks
 in solids, obtained by the reaction of 4,4&#x2032;-bipyridine and varied
 alkane-\a,\w-diphosphonic acids
;
_journal_issue 20
_journal_name_full CrystEngComm
_journal_page_first 3574
_journal_paper_doi 10.1039/C5CE02156A
_journal_volume 18
_journal_year 2016
_chemical_formula_sum 'C34 H64 N2 O12 P4'
_chemical_formula_weight 816.75
_chemical_name_systematic
;
 ?
;
_space_group_crystal_system triclinic
_space_group_IT_number 2
_space_group_name_Hall '-P 1'
_space_group_name_H-M_alt 'P -1'
_symmetry_space_group_name_Hall '-P 1'
_symmetry_space_group_name_H-M 'P -1'
_atom_sites_solution_hydrogens geom
_audit_creation_method SHELXL-2014
_audit_update_record
;
2015-10-25 deposited with the CCDC.
2016-04-11 downloaded from the CCDC.
;
_cell_angle_alpha 83.68(3)
_cell_angle_beta 81.01(3)
_cell_angle_gamma 81.40(3)
_cell_formula_units_Z 2
_cell_length_a 9.1869(18)
_cell_length_b 9.2725(19)
_cell_length_c 24.348(5)
_cell_measurement_reflns_used 8610
_cell_measurement_temperature 110(2)
_cell_measurement_theta_max 29.9731
_cell_measurement_theta_min 2.9168
_cell_volume 2017.6(7)
_computing_structure_refinement 'SHELXL-2014 (Sheldrick, 2014)'
_diffrn_ambient_temperature 110(2)
_diffrn_measured_fraction_theta_full 0.998
_diffrn_measured_fraction_theta_max 0.998
_diffrn_measurement_device_type Xcalibur-EOS
_diffrn_radiation_type MoK\a
_diffrn_radiation_wavelength 0.71073
_diffrn_reflns_av_R_equivalents 0.0380
_diffrn_reflns_av_unetI/netI 0.0432
_diffrn_reflns_Laue_measured_fraction_full 0.998
_diffrn_reflns_Laue_measured_fraction_max 0.998
_diffrn_reflns_limit_h_max 10
_diffrn_reflns_limit_h_min -10
_diffrn_reflns_limit_k_max 10
_diffrn_reflns_limit_k_min -11
_diffrn_reflns_limit_l_max 28
_diffrn_reflns_limit_l_min -28
_diffrn_reflns_number 21099
_diffrn_reflns_point_group_measured_fraction_full 0.998
_diffrn_reflns_point_group_measured_fraction_max 0.998
_diffrn_reflns_theta_full 25.000
_diffrn_reflns_theta_max 24.999
_diffrn_reflns_theta_min 2.923
_exptl_absorpt_coefficient_mu 0.248
_exptl_absorpt_correction_T_max 1.00000
_exptl_absorpt_correction_T_min 0.93090
_exptl_absorpt_correction_type multi-scan
_exptl_absorpt_process_details
;
CrysAlisPro, Oxford Diffraction Ltd.,
Version 1.171.34.44 (release 25-10-2010 CrysAlis171 .NET)
(compiled Oct 25 2010,18:11:34)
Empirical absorption correction using spherical harmonics,
 implemented in SCALE3 ABSPACK scaling algorithm.
;
_exptl_crystal_colour colourless
_exptl_crystal_density_diffrn 1.344
_exptl_crystal_description platelet
_exptl_crystal_F_000 876
_exptl_crystal_size_max 0.53
_exptl_crystal_size_mid 0.10
_exptl_crystal_size_min 0.04
_refine_diff_density_max 0.996
_refine_diff_density_min -0.540
_refine_diff_density_rms 0.090
_refine_ls_extinction_method none
_refine_ls_goodness_of_fit_ref 1.115
_refine_ls_hydrogen_treatment constr
_refine_ls_matrix_type full
_refine_ls_number_parameters 476
_refine_ls_number_reflns 7072
_refine_ls_number_restraints 0
_refine_ls_restrained_S_all 1.115
_refine_ls_R_factor_all 0.0892
_refine_ls_R_factor_gt 0.0717
_refine_ls_shift/su_max 0.000
_refine_ls_shift/su_mean 0.000
_refine_ls_structure_factor_coef Fsqd
_refine_ls_weighting_details 'w=1/[\s^2^(Fo^2^)+(0.0580P)^2^+8.9258P] where P=(Fo^2^+2Fc^2^)/3'
_refine_ls_weighting_scheme calc
_refine_ls_wR_factor_gt 0.1843
_refine_ls_wR_factor_ref 0.1933
_reflns_Friedel_coverage 0.000
_reflns_number_gt 5623
_reflns_number_total 7072
_reflns_threshold_expression 'I > 2\s(I)'
_cod_data_source_file c5ce02156a2.cif
_cod_data_source_block exp_643_100_a
_cod_depositor_comments 'Adding full bibliography for 7225062--7225069.cif.'
_cod_database_code 7225069
_shelx_space_group_comment
;
The symmetry employed for this shelxl refinement is uniquely defined
by the following loop, which should always be used as a source of
symmetry information in preference to the above space-group names.
They are only intended as comments.
;
_shelxl_version_number 2014-3

loop_
_space_group_symop_operation_xyz
'x, y, z'
'-x, -y, -z'

loop_
_atom_site_label
_atom_site_type_symbol
_atom_site_fract_x
_atom_site_fract_y
_atom_site_fract_z
_atom_site_U_iso_or_equiv
_atom_site_adp_type
_atom_site_occupancy
_atom_site_site_symmetry_order
_atom_site_calc_flag
_atom_site_refinement_flags_posn
_atom_site_refinement_flags_adp
_atom_site_refinement_flags_occupancy
P1 P 0.47622(11) 1.05206(11) 0.17030(5) 0.0119(3) Uani 1 1 d . . .
P4 P 0.01992(11) -0.29212(11) 0.82088(5) 0.0119(3) Uani 1 1 d . . .
P2 P 0.04584(11) 0.20478(11) 0.82308(5) 0.0122(3) Uani 1 1 d . . .
O11 O 0.1181(3) -0.3754(3) 0.86329(12) 0.0154(6) Uani 1 1 d . . .
H11 H 0.1871 -0.4282 0.8469 0.023 Uiso 1 1 calc R U .
O10 O -0.0763(3) -0.1612(3) 0.84507(12) 0.0166(7) Uani 1 1 d . . .
O5 O 0.1421(3) 0.1108(3) 0.86442(13) 0.0193(7) Uani 1 1 d . . .
H5 H 0.2302 0.1073 0.8513 0.029 Uiso 1 1 calc R U .
O6 O -0.0732(3) 0.1100(3) 0.81382(14) 0.0196(7) Uani 1 1 d . . .
H6 H -0.0459 0.0237 0.8231 0.029 Uiso 1 1 calc R U .
O12 O -0.0793(3) -0.3965(3) 0.80431(13) 0.0184(7) Uani 1 1 d . . .
H12 H -0.0606 -0.4782 0.8203 0.028 Uiso 1 1 calc R U .
O4 O -0.0300(3) 0.3449(3) 0.84490(13) 0.0187(7) Uani 1 1 d . . .
O9 O 0.5021(3) 0.4184(3) 0.13928(13) 0.0197(7) Uani 1 1 d . . .
H9 H 0.5368 0.3415 0.1553 0.030 Uiso 1 1 calc R U .
O7 O 0.6725(3) 0.5466(3) 0.18360(13) 0.0201(7) Uani 1 1 d . . .
O2 O 0.5659(3) 1.1685(3) 0.17915(13) 0.0207(7) Uani 1 1 d . . .
O8 O 0.4602(3) 0.6844(3) 0.13512(14) 0.0210(7) Uani 1 1 d . . .
H8 H 0.4979 0.7541 0.1418 0.031 Uiso 1 1 calc R U .
O1 O 0.5699(3) 0.9149(3) 0.15011(13) 0.0199(7) Uani 1 1 d . . .
O3 O 0.3708(3) 1.1137(4) 0.12472(13) 0.0222(7) Uani 1 1 d . . .
H3 H 0.2854 1.1339 0.1402 0.033 Uiso 1 1 calc R U .
P3 P 0.51554(12) 0.54595(12) 0.17183(5) 0.0141(3) Uani 1 1 d . . .
N1 N 0.3630(4) 0.8114(4) -0.00464(16) 0.0189(8) Uani 1 1 d . . .
H1 H 0.4526 0.7672 -0.0063 0.028 Uiso 0.5 1 calc R U P
N2 N 0.6392(4) 0.6811(4) -0.00490(16) 0.0185(8) Uani 1 1 d . . .
H2 H 0.5499 0.7244 -0.0056 0.028 Uiso 0.5 1 calc R U P
C33 C 0.1327(4) 0.8589(5) -0.04026(18) 0.0138(9) Uani 1 1 d . . .
H33C H 0.0746 0.8409 -0.0661 0.017 Uiso 1 1 calc R U .
C27 C 0.0757(4) 0.9591(4) -0.00081(17) 0.0122(8) Uani 1 1 d . . .
C28 C 0.9241(4) 0.5388(4) -0.00099(17) 0.0116(8) Uani 1 1 d . . .
C32 C 0.8595(4) 0.6416(5) 0.03647(18) 0.0161(9) Uani 1 1 d . . .
H32C H 0.9119 0.6632 0.0636 0.019 Uiso 1 1 calc R U .
C12 C 0.1623(5) 0.2350(5) 0.75815(18) 0.0175(9) Uani 1 1 d . . .
H12A H 0.2448 0.2819 0.7648 0.021 Uiso 1 1 calc R U .
H12B H 0.2033 0.1407 0.7446 0.021 Uiso 1 1 calc R U .
C24 C 0.1424(5) -0.2389(5) 0.75959(18) 0.0176(9) Uani 1 1 d . . .
H24A H 0.2098 -0.1795 0.7704 0.021 Uiso 1 1 calc R U .
H24B H 0.2019 -0.3266 0.7460 0.021 Uiso 1 1 calc R U .
C23 C 0.0694(5) -0.1539(5) 0.71137(18) 0.0173(9) Uani 1 1 d . . .
H23A H 0.0133 -0.0631 0.7237 0.021 Uiso 1 1 calc R U .
H23B H 0.0005 -0.2111 0.7002 0.021 Uiso 1 1 calc R U .
C11 C 0.0856(5) 0.3288(5) 0.71234(18) 0.0176(9) Uani 1 1 d . . .
H11A H 0.0125 0.2765 0.7014 0.021 Uiso 1 1 calc R U .
H11B H 0.0340 0.4190 0.7268 0.021 Uiso 1 1 calc R U .
C34 C 0.2755(5) 0.7869(5) -0.04074(18) 0.0168(9) Uani 1 1 d . . .
H34C H 0.3119 0.7195 -0.0668 0.020 Uiso 1 1 calc R U .
C1 C 0.3526(5) 1.0090(5) 0.23270(18) 0.0196(10) Uani 1 1 d . . .
H1A H 0.2950 1.0994 0.2447 0.023 Uiso 1 1 calc R U .
H1B H 0.2836 0.9486 0.2237 0.023 Uiso 1 1 calc R U .
C17 C 0.2480(5) 0.2591(5) 0.42419(19) 0.0204(10) Uani 1 1 d . . .
H17A H 0.2036 0.3502 0.4397 0.024 Uiso 1 1 calc R U .
H17B H 0.1707 0.2192 0.4101 0.024 Uiso 1 1 calc R U .
C5 C 0.2537(5) 0.7546(5) 0.42641(18) 0.0191(10) Uani 1 1 d . . .
H5A H 0.2040 0.8441 0.4419 0.023 Uiso 1 1 calc R U .
H5B H 0.1802 0.7106 0.4117 0.023 Uiso 1 1 calc R U .
C20 C 0.2428(5) 0.0124(5) 0.56528(18) 0.0194(10) Uani 1 1 d . . .
H20A H 0.2896 -0.0784 0.5501 0.023 Uiso 1 1 calc R U .
H20B H 0.3186 0.0549 0.5793 0.023 Uiso 1 1 calc R U .
C30 C 0.6981(5) 0.5842(5) -0.04188(19) 0.0210(10) Uani 1 1 d . . .
H30C H 0.6427 0.5658 -0.0686 0.025 Uiso 1 1 calc R U .
C31 C 0.7174(5) 0.7108(5) 0.03288(19) 0.0185(10) Uani 1 1 d . . .
H31C H 0.6751 0.7802 0.0576 0.022 Uiso 1 1 calc R U .
C25 C 0.3105(5) 0.9045(5) 0.0338(2) 0.0228(10) Uani 1 1 d . . .
H25C H 0.3713 0.9191 0.0593 0.027 Uiso 1 1 calc R U .
C21 C 0.1229(5) -0.0219(5) 0.61378(18) 0.0194(10) Uani 1 1 d . . .
H21A H 0.0723 0.0691 0.6278 0.023 Uiso 1 1 calc R U .
H21B H 0.0502 -0.0699 0.6004 0.023 Uiso 1 1 calc R U .
C8 C 0.2508(5) 0.5068(5) 0.56695(18) 0.0195(10) Uani 1 1 d . . .
H8A H 0.3256 0.5500 0.5813 0.023 Uiso 1 1 calc R U .
H8B H 0.2993 0.4173 0.5512 0.023 Uiso 1 1 calc R U .
C3 C 0.3110(5) 0.8913(5) 0.33096(18) 0.0184(10) Uani 1 1 d . . .
H3A H 0.2591 0.9813 0.3455 0.022 Uiso 1 1 calc R U .
H3B H 0.2384 0.8426 0.3177 0.022 Uiso 1 1 calc R U .
C2 C 0.4268(4) 0.9300(5) 0.28158(18) 0.0158(9) Uani 1 1 d . . .
H2A H 0.4883 0.8412 0.2699 0.019 Uiso 1 1 calc R U .
H2B H 0.4906 0.9922 0.2929 0.019 Uiso 1 1 calc R U .
C29 C 0.8405(5) 0.5110(5) -0.04083(19) 0.0174(9) Uani 1 1 d . . .
H29C H 0.8803 0.4436 -0.0666 0.021 Uiso 1 1 calc R U .
C9 C 0.1321(5) 0.4680(5) 0.61565(18) 0.0194(10) Uani 1 1 d . . .
H9A H 0.0820 0.5572 0.6313 0.023 Uiso 1 1 calc R U .
H9B H 0.0586 0.4219 0.6019 0.023 Uiso 1 1 calc R U .
C7 C 0.1912(5) 0.6122(5) 0.52062(19) 0.0205(10) Uani 1 1 d . . .
H7A H 0.1419 0.7017 0.5362 0.025 Uiso 1 1 calc R U .
H7B H 0.1176 0.5688 0.5057 0.025 Uiso 1 1 calc R U .
C13 C 0.3877(5) 0.5390(5) 0.23527(19) 0.0219(10) Uani 1 1 d . . .
H13A H 0.3733 0.6338 0.2501 0.026 Uiso 1 1 calc R U .
H13B H 0.2925 0.5217 0.2267 0.026 Uiso 1 1 calc R U .
C10 C 0.1984(5) 0.3651(5) 0.66137(19) 0.0192(10) Uani 1 1 d . . .
H10A H 0.2759 0.4094 0.6734 0.023 Uiso 1 1 calc R U .
H10B H 0.2445 0.2746 0.6458 0.023 Uiso 1 1 calc R U .
C15 C 0.3150(5) 0.4002(5) 0.32941(19) 0.0208(10) Uani 1 1 d . . .
H15A H 0.2782 0.4936 0.3444 0.025 Uiso 1 1 calc R U .
H15B H 0.2328 0.3657 0.3165 0.025 Uiso 1 1 calc R U .
C4 C 0.3738(5) 0.7936(5) 0.37831(18) 0.0197(10) Uani 1 1 d . . .
H4A H 0.4444 0.8430 0.3924 0.024 Uiso 1 1 calc R U .
H4B H 0.4272 0.7041 0.3639 0.024 Uiso 1 1 calc R U .
C22 C 0.1858(5) -0.1195(5) 0.66128(18) 0.0200(10) Uani 1 1 d . . .
H22A H 0.2604 -0.0721 0.6738 0.024 Uiso 1 1 calc R U .
H22B H 0.2349 -0.2109 0.6472 0.024 Uiso 1 1 calc R U .
C26 C 0.1681(5) 0.9804(5) 0.03718(19) 0.0214(10) Uani 1 1 d . . .
H26C H 0.1342 1.0450 0.0645 0.026 Uiso 1 1 calc R U .
C14 C 0.4362(5) 0.4222(5) 0.28017(19) 0.0191(10) Uani 1 1 d . . .
H14A H 0.5213 0.4491 0.2937 0.023 Uiso 1 1 calc R U .
H14B H 0.4676 0.3300 0.2636 0.023 Uiso 1 1 calc R U .
C19 C 0.1838(5) 0.1173(5) 0.51857(19) 0.0211(10) Uani 1 1 d . . .
H19A H 0.1362 0.2078 0.5338 0.025 Uiso 1 1 calc R U .
H19B H 0.1089 0.0744 0.5042 0.025 Uiso 1 1 calc R U .
C18 C 0.3052(5) 0.1524(5) 0.47037(19) 0.0209(10) Uani 1 1 d . . .
H18A H 0.3811 0.1932 0.4849 0.025 Uiso 1 1 calc R U .
H18B H 0.3514 0.0620 0.4547 0.025 Uiso 1 1 calc R U .
C16 C 0.3693(5) 0.2915(5) 0.37551(19) 0.0216(10) Uani 1 1 d . . .
H16A H 0.4475 0.3293 0.3898 0.026 Uiso 1 1 calc R U .
H16B H 0.4123 0.2004 0.3597 0.026 Uiso 1 1 calc R U .
C6 C 0.3125(5) 0.6500(5) 0.47315(19) 0.0217(10) Uani 1 1 d . . .
H6A H 0.3857 0.6939 0.4881 0.026 Uiso 1 1 calc R U .
H6B H 0.3622 0.5604 0.4578 0.026 Uiso 1 1 calc R U .

loop_
_atom_site_aniso_label
_atom_site_aniso_U_11
_atom_site_aniso_U_22
_atom_site_aniso_U_33
_atom_site_aniso_U_23
_atom_site_aniso_U_13
_atom_site_aniso_U_12
P1 0.0122(5) 0.0079(5) 0.0155(6) -0.0016(4) -0.0014(4) -0.0010(4)
P4 0.0124(5) 0.0077(5) 0.0154(6) -0.0020(4) -0.0026(4) 0.0001(4)
P2 0.0123(5) 0.0084(5) 0.0162(6) -0.0016(4) -0.0023(4) -0.0014(4)
O11 0.0166(16) 0.0130(16) 0.0159(16) -0.0019(12) -0.0030(12) 0.0011(12)
O10 0.0192(16) 0.0098(15) 0.0198(16) -0.0028(12) -0.0015(12) 0.0014(12)
O5 0.0136(15) 0.0213(17) 0.0218(17) 0.0045(13) -0.0023(13) -0.0026(13)
O6 0.0165(16) 0.0105(15) 0.0334(19) 0.0015(14) -0.0101(14) -0.0028(12)
O12 0.0199(16) 0.0103(15) 0.0263(18) 0.0000(13) -0.0079(13) -0.0029(12)
O4 0.0249(17) 0.0099(15) 0.0206(17) -0.0039(13) -0.0015(13) -0.0004(12)
O9 0.0269(18) 0.0079(15) 0.0240(18) -0.0010(13) -0.0038(14) -0.0018(13)
O7 0.0147(15) 0.0172(16) 0.0294(18) -0.0051(14) -0.0056(13) -0.0001(12)
O2 0.0199(16) 0.0156(16) 0.0275(18) -0.0026(13) -0.0067(13) -0.0011(13)
O8 0.0199(16) 0.0125(16) 0.0315(19) 0.0000(14) -0.0100(14) -0.0005(13)
O1 0.0197(16) 0.0115(16) 0.0272(18) -0.0032(13) 0.0006(13) -0.0007(12)
O3 0.0151(16) 0.0279(18) 0.0221(17) -0.0005(14) -0.0025(13) 0.0007(13)
P3 0.0155(6) 0.0084(5) 0.0186(6) -0.0024(4) -0.0015(4) -0.0019(4)
N1 0.0100(18) 0.020(2) 0.024(2) -0.0005(16) -0.0014(15) 0.0054(15)
N2 0.0093(18) 0.021(2) 0.023(2) 0.0029(16) -0.0020(15) 0.0029(15)
C33 0.009(2) 0.016(2) 0.016(2) -0.0012(17) -0.0039(16) 0.0002(16)
C27 0.011(2) 0.012(2) 0.013(2) 0.0031(16) -0.0001(16) -0.0013(16)
C28 0.009(2) 0.013(2) 0.012(2) 0.0050(16) 0.0003(15) -0.0027(16)
C32 0.010(2) 0.021(2) 0.016(2) -0.0026(18) -0.0031(16) 0.0035(17)
C12 0.011(2) 0.023(2) 0.019(2) -0.0040(19) -0.0010(17) -0.0032(17)
C24 0.013(2) 0.022(2) 0.017(2) -0.0033(19) 0.0006(17) -0.0023(17)
C23 0.016(2) 0.018(2) 0.017(2) -0.0012(18) -0.0025(17) -0.0017(17)
C11 0.015(2) 0.022(2) 0.016(2) -0.0027(19) 0.0009(17) -0.0032(18)
C34 0.015(2) 0.018(2) 0.016(2) -0.0004(18) -0.0022(17) 0.0011(17)
C1 0.011(2) 0.027(3) 0.019(2) -0.0006(19) 0.0010(17) 0.0004(18)
C17 0.016(2) 0.026(3) 0.019(2) -0.005(2) 0.0035(18) -0.0070(19)
C5 0.017(2) 0.024(3) 0.016(2) -0.0004(19) -0.0001(18) -0.0039(18)
C20 0.016(2) 0.025(3) 0.017(2) -0.0029(19) 0.0004(18) -0.0040(18)
C30 0.014(2) 0.027(3) 0.022(2) -0.002(2) -0.0068(18) 0.0028(19)
C31 0.012(2) 0.021(2) 0.020(2) -0.0019(19) -0.0007(18) 0.0042(17)
C25 0.017(2) 0.029(3) 0.023(3) -0.004(2) -0.0091(19) 0.0031(19)
C21 0.014(2) 0.026(3) 0.017(2) -0.0019(19) -0.0002(18) -0.0006(18)
C8 0.017(2) 0.024(3) 0.017(2) -0.0010(19) 0.0003(18) -0.0034(18)
C3 0.014(2) 0.022(2) 0.017(2) -0.0014(19) 0.0006(18) -0.0028(18)
C2 0.009(2) 0.020(2) 0.018(2) -0.0015(18) -0.0012(17) -0.0044(17)
C29 0.014(2) 0.020(2) 0.019(2) -0.0043(18) -0.0058(17) 0.0042(17)
C9 0.017(2) 0.023(2) 0.018(2) -0.0015(19) 0.0025(18) -0.0041(18)
C7 0.017(2) 0.024(3) 0.020(2) 0.001(2) 0.0005(18) -0.0039(18)
C13 0.022(2) 0.020(2) 0.022(2) -0.006(2) 0.0004(19) 0.0009(19)
C10 0.013(2) 0.023(2) 0.021(2) -0.0013(19) -0.0008(18) -0.0026(18)
C15 0.019(2) 0.021(2) 0.022(2) -0.002(2) 0.0007(19) -0.0032(18)
C4 0.015(2) 0.025(3) 0.018(2) -0.0024(19) 0.0019(18) -0.0041(18)
C22 0.018(2) 0.025(3) 0.017(2) -0.0036(19) -0.0001(18) -0.0033(19)
C26 0.020(2) 0.025(3) 0.019(2) -0.008(2) -0.0076(18) 0.0069(19)
C14 0.019(2) 0.019(2) 0.019(2) -0.0029(19) 0.0014(18) -0.0049(18)
C19 0.015(2) 0.027(3) 0.021(2) -0.001(2) -0.0004(18) -0.0039(19)
C18 0.015(2) 0.026(3) 0.021(2) -0.003(2) 0.0009(18) -0.0041(18)
C16 0.017(2) 0.028(3) 0.019(2) -0.004(2) 0.0029(18) -0.0059(19)
C6 0.016(2) 0.025(3) 0.024(3) -0.001(2) -0.0007(19) -0.0059(19)

loop_
_atom_type_symbol
_atom_type_description
_atom_type_scat_dispersion_real
_atom_type_scat_dispersion_imag
_atom_type_scat_source
C C 0.0033 0.0016 'International Tables Vol C Tables 4.2.6.8 and 6.1.1.4'
H H 0.0000 0.0000 'International Tables Vol C Tables 4.2.6.8 and 6.1.1.4'
N N 0.0061 0.0033 'International Tables Vol C Tables 4.2.6.8 and 6.1.1.4'
O O 0.0106 0.0060 'International Tables Vol C Tables 4.2.6.8 and 6.1.1.4'
P P 0.1023 0.0942 'International Tables Vol C Tables 4.2.6.8 and 6.1.1.4'

loop_
_geom_angle_atom_site_label_1
_geom_angle_atom_site_label_2
_geom_angle_atom_site_label_3
_geom_angle
_geom_angle_site_symmetry_3
O2 P1 O1 113.63(17) .
O2 P1 O3 109.52(18) .
O1 P1 O3 107.16(18) .
O2 P1 C1 110.4(2) .
O1 P1 C1 110.6(2) .
O3 P1 C1 105.10(19) .
O10 P4 O11 110.94(17) .
O10 P4 O12 109.74(17) .
O11 P4 O12 109.48(17) .
O10 P4 C24 111.5(2) .
O11 P4 C24 107.15(19) .
O12 P4 C24 107.9(2) .
O4 P2 O5 112.74(18) .
O4 P2 O6 109.37(18) .
O5 P2 O6 106.36(17) .
O4 P2 C12 111.9(2) .
O5 P2 C12 108.06(19) .
O6 P2 C12 108.2(2) .
P4 O11 H11 109.5 .
P2 O5 H5 109.5 .
P2 O6 H6 109.5 .
P4 O12 H12 109.5 .
P3 O9 H9 109.5 .
P3 O8 H8 109.5 .
P1 O3 H3 109.5 .
O7 P3 O9 112.67(18) .
O7 P3 O8 112.28(18) .
O9 P3 O8 104.62(18) .
O7 P3 C13 111.0(2) .
O9 P3 C13 108.7(2) .
O8 P3 C13 107.2(2) .
C25 N1 C34 119.6(4) .
C25 N1 H1 120.2 .
C34 N1 H1 120.2 .
C31 N2 C30 120.6(4) .
C31 N2 H2 119.7 .
C30 N2 H2 119.7 .
C34 C33 C27 119.8(4) .
C34 C33 H33C 120.1 .
C27 C33 H33C 120.1 .
C26 C27 C33 117.4(4) .
C26 C27 C27 120.8(5) 2_575
C33 C27 C27 121.8(5) 2_575
C29 C28 C32 117.9(4) .
C29 C28 C28 120.5(5) 2_765
C32 C28 C28 121.6(5) 2_765
C31 C32 C28 119.3(4) .
C31 C32 H32C 120.3 .
C28 C32 H32C 120.3 .
C11 C12 P2 115.2(3) .
C11 C12 H12A 108.5 .
P2 C12 H12A 108.5 .
C11 C12 H12B 108.5 .
P2 C12 H12B 108.5 .
H12A C12 H12B 107.5 .
C23 C24 P4 116.6(3) .
C23 C24 H24A 108.1 .
P4 C24 H24A 108.1 .
C23 C24 H24B 108.1 .
P4 C24 H24B 108.1 .
H24A C24 H24B 107.3 .
C24 C23 C22 111.2(3) .
C24 C23 H23A 109.4 .
C22 C23 H23A 109.4 .
C24 C23 H23B 109.4 .
C22 C23 H23B 109.4 .
H23A C23 H23B 108.0 .
C10 C11 C12 111.1(3) .
C10 C11 H11A 109.4 .
C12 C11 H11A 109.4 .
C10 C11 H11B 109.4 .
C12 C11 H11B 109.4 .
H11A C11 H11B 108.0 .
N1 C34 C33 121.7(4) .
N1 C34 H34C 119.1 .
C33 C34 H34C 119.1 .
C2 C1 P1 115.7(3) .
C2 C1 H1A 108.4 .
P1 C1 H1A 108.4 .
C2 C1 H1B 108.4 .
P1 C1 H1B 108.4 .
H1A C1 H1B 107.4 .
C18 C17 C16 113.3(4) .
C18 C17 H17A 108.9 .
C16 C17 H17A 108.9 .
C18 C17 H17B 108.9 .
C16 C17 H17B 108.9 .
H17A C17 H17B 107.7 .
C6 C5 C4 114.1(4) .
C6 C5 H5A 108.7 .
C4 C5 H5A 108.7 .
C6 C5 H5B 108.7 .
C4 C5 H5B 108.7 .
H5A C5 H5B 107.6 .
C21 C20 C19 113.5(4) .
C21 C20 H20A 108.9 .
C19 C20 H20A 108.9 .
C21 C20 H20B 108.9 .
C19 C20 H20B 108.9 .
H20A C20 H20B 107.7 .
N2 C30 C29 120.8(4) .
N2 C30 H30C 119.6 .
C29 C30 H30C 119.6 .
N2 C31 C32 121.8(4) .
N2 C31 H31C 119.1 .
C32 C31 H31C 119.1 .
N1 C25 C26 122.1(4) .
N1 C25 H25C 118.9 .
C26 C25 H25C 118.9 .
C22 C21 C20 112.5(4) .
C22 C21 H21A 109.1 .
C20 C21 H21A 109.1 .
C22 C21 H21B 109.1 .
C20 C21 H21B 109.1 .
H21A C21 H21B 107.8 .
C7 C8 C9 114.3(4) .
C7 C8 H8A 108.7 .
C9 C8 H8A 108.7 .
C7 C8 H8B 108.7 .
C9 C8 H8B 108.7 .
H8A C8 H8B 107.6 .
C4 C3 C2 114.5(3) .
C4 C3 H3A 108.6 .
C2 C3 H3A 108.6 .
C4 C3 H3B 108.6 .
C2 C3 H3B 108.6 .
H3A C3 H3B 107.6 .
C3 C2 C1 111.0(3) .
C3 C2 H2A 109.4 .
C1 C2 H2A 109.4 .
C3 C2 H2B 109.4 .
C1 C2 H2B 109.4 .
H2A C2 H2B 108.0 .
C30 C29 C28 119.7(4) .
C30 C29 H29C 120.1 .
C28 C29 H29C 120.1 .
C10 C9 C8 112.1(4) .
C10 C9 H9A 109.2 .
C8 C9 H9A 109.2 .
C10 C9 H9B 109.2 .
C8 C9 H9B 109.2 .
H9A C9 H9B 107.9 .
C8 C7 C6 112.9(4) .
C8 C7 H7A 109.0 .
C6 C7 H7A 109.0 .
C8 C7 H7B 109.0 .
C6 C7 H7B 109.0 .
H7A C7 H7B 107.8 .
C14 C13 P3 114.7(3) .
C14 C13 H13A 108.6 .
P3 C13 H13A 108.6 .
C14 C13 H13B 108.6 .
P3 C13 H13B 108.6 .
H13A C13 H13B 107.6 .
C9 C10 C11 114.2(4) .
C9 C10 H10A 108.7 .
C11 C10 H10A 108.7 .
C9 C10 H10B 108.7 .
C11 C10 H10B 108.7 .
H10A C10 H10B 107.6 .
C16 C15 C14 112.6(4) .
C16 C15 H15A 109.1 .
C14 C15 H15A 109.1 .
C16 C15 H15B 109.1 .
C14 C15 H15B 109.1 .
H15A C15 H15B 107.8 .
C3 C4 C5 112.9(4) .
C3 C4 H4A 109.0 .
C5 C4 H4A 109.0 .
C3 C4 H4B 109.0 .
C5 C4 H4B 109.0 .
H4A C4 H4B 107.8 .
C21 C22 C23 114.2(4) .
C21 C22 H22A 108.7 .
C23 C22 H22A 108.7 .
C21 C22 H22B 108.7 .
C23 C22 H22B 108.7 .
H22A C22 H22B 107.6 .
C25 C26 C27 119.4(4) .
C25 C26 H26C 120.3 .
C27 C26 H26C 120.3 .
C13 C14 C15 113.6(4) .
C13 C14 H14A 108.8 .
C15 C14 H14A 108.8 .
C13 C14 H14B 108.8 .
C15 C14 H14B 108.8 .
H14A C14 H14B 107.7 .
C20 C19 C18 113.1(4) .
C20 C19 H19A 108.9 .
C18 C19 H19A 108.9 .
C20 C19 H19B 108.9 .
C18 C19 H19B 108.9 .
H19A C19 H19B 107.8 .
C17 C18 C19 113.5(4) .
C17 C18 H18A 108.9 .
C19 C18 H18A 108.9 .
C17 C18 H18B 108.9 .
C19 C18 H18B 108.9 .
H18A C18 H18B 107.7 .
C15 C16 C17 114.1(4) .
C15 C16 H16A 108.7 .
C17 C16 H16A 108.7 .
C15 C16 H16B 108.7 .
C17 C16 H16B 108.7 .
H16A C16 H16B 107.6 .
C5 C6 C7 113.3(4) .
C5 C6 H6A 108.9 .
C7 C6 H6A 108.9 .
C5 C6 H6B 108.9 .
C7 C6 H6B 108.9 .
H6A C6 H6B 107.7 .

loop_
_geom_bond_atom_site_label_1
_geom_bond_atom_site_label_2
_geom_bond_distance
_geom_bond_site_symmetry_2
P1 O2 1.504(3) .
P1 O1 1.509(3) .
P1 O3 1.589(3) .
P1 C1 1.794(4) .
P4 O10 1.508(3) .
P4 O11 1.544(3) .
P4 O12 1.548(3) .
P4 C24 1.793(4) .
P2 O4 1.491(3) .
P2 O5 1.552(3) .
P2 O6 1.558(3) .
P2 C12 1.785(4) .
O11 H11 0.8200 .
O5 H5 0.8200 .
O6 H6 0.8200 .
O12 H12 0.8200 .
O9 P3 1.524(3) .
O9 H9 0.8200 .
O7 P3 1.514(3) .
O8 P3 1.549(3) .
O8 H8 0.8200 .
O3 H3 0.8200 .
P3 C13 1.790(5) .
N1 C25 1.329(6) .
N1 C34 1.338(6) .
N1 H1 0.8600 .
N2 C31 1.327(6) .
N2 C30 1.338(6) .
N2 H2 0.8600 .
C33 C34 1.379(6) .
C33 C27 1.398(6) .
C33 H33C 0.9300 .
C27 C26 1.396(6) .
C27 C27 1.479(8) 2_575
C28 C29 1.394(6) .
C28 C32 1.395(6) .
C28 C28 1.477(8) 2_765
C32 C31 1.377(6) .
C32 H32C 0.9300 .
C12 C11 1.532(6) .
C12 H12A 0.9700 .
C12 H12B 0.9700 .
C24 C23 1.528(6) .
C24 H24A 0.9700 .
C24 H24B 0.9700 .
C23 C22 1.530(6) .
C23 H23A 0.9700 .
C23 H23B 0.9700 .
C11 C10 1.529(6) .
C11 H11A 0.9700 .
C11 H11B 0.9700 .
C34 H34C 0.9300 .
C1 C2 1.526(6) .
C1 H1A 0.9700 .
C1 H1B 0.9700 .
C17 C18 1.518(6) .
C17 C16 1.532(6) .
C17 H17A 0.9700 .
C17 H17B 0.9700 .
C5 C6 1.523(6) .
C5 C4 1.530(6) .
C5 H5A 0.9700 .
C5 H5B 0.9700 .
C20 C21 1.524(6) .
C20 C19 1.525(6) .
C20 H20A 0.9700 .
C20 H20B 0.9700 .
C30 C29 1.383(6) .
C30 H30C 0.9300 .
C31 H31C 0.9300 .
C25 C26 1.385(6) .
C25 H25C 0.9300 .
C21 C22 1.521(6) .
C21 H21A 0.9700 .
C21 H21B 0.9700 .
C8 C7 1.523(6) .
C8 C9 1.531(6) .
C8 H8A 0.9700 .
C8 H8B 0.9700 .
C3 C4 1.518(6) .
C3 C2 1.525(6) .
C3 H3A 0.9700 .
C3 H3B 0.9700 .
C2 H2A 0.9700 .
C2 H2B 0.9700 .
C29 H29C 0.9300 .
C9 C10 1.525(6) .
C9 H9A 0.9700 .
C9 H9B 0.9700 .
C7 C6 1.525(6) .
C7 H7A 0.9700 .
C7 H7B 0.9700 .
C13 C14 1.521(6) .
C13 H13A 0.9700 .
C13 H13B 0.9700 .
C10 H10A 0.9700 .
C10 H10B 0.9700 .
C15 C16 1.517(6) .
C15 C14 1.522(6) .
C15 H15A 0.9700 .
C15 H15B 0.9700 .
C4 H4A 0.9700 .
C4 H4B 0.9700 .
C22 H22A 0.9700 .
C22 H22B 0.9700 .
C26 H26C 0.9300 .
C14 H14A 0.9700 .
C14 H14B 0.9700 .
C19 C18 1.530(6) .
C19 H19A 0.9700 .
C19 H19B 0.9700 .
C18 H18A 0.9700 .
C18 H18B 0.9700 .
C16 H16A 0.9700 .
C16 H16B 0.9700 .
C6 H6A 0.9700 .
C6 H6B 0.9700 .

loop_
_geom_hbond_atom_site_label_D
_geom_hbond_atom_site_label_H
_geom_hbond_atom_site_label_A
_geom_hbond_distance_DH
_geom_hbond_distance_HA
_geom_hbond_distance_DA
_geom_hbond_angle_DHA
_geom_hbond_site_symmetry_A
O8 H8 O1 0.82 1.76 2.579(4) 173.7 .
O6 H6 O10 0.82 1.79 2.549(4) 153.6 .
N1 H1 N2 0.86 1.78 2.641(5) 175.7 .
N2 H2 N1 0.86 1.78 2.641(5) 177.9 .
O12 H12 O4 0.82 1.68 2.494(4) 171.4 1_545
O9 H9 O2 0.82 1.64 2.435(4) 162.2 1_545
O11 H11 O7 0.82 1.70 2.515(4) 176.1 2_656
O5 H5 O1 0.82 1.81 2.592(4) 158.5 2_666
O3 H3 O10 0.82 1.88 2.674(4) 162.0 2_566

loop_
_geom_torsion_atom_site_label_1
_geom_torsion_atom_site_label_2
_geom_torsion_atom_site_label_3
_geom_torsion_atom_site_label_4
_geom_torsion
_geom_torsion_site_symmetry_1
_geom_torsion_site_symmetry_4
C34 C33 C27 C26 -0.5(6) . .
C34 C33 C27 C27 179.0(5) . 2_575
C29 C28 C32 C31 0.1(6) . .
C28 C28 C32 C31 -179.9(5) 2_765 .
O4 P2 C12 C11 -54.3(4) . .
O5 P2 C12 C11 -179.0(3) . .
O6 P2 C12 C11 66.2(4) . .
O10 P4 C24 C23 -58.3(4) . .
O11 P4 C24 C23 -179.9(3) . .
O12 P4 C24 C23 62.3(4) . .
P4 C24 C23 C22 -178.3(3) . .
P2 C12 C11 C10 172.5(3) . .
C25 N1 C34 C33 1.9(7) . .
C27 C33 C34 N1 -0.9(7) . .
O2 P1 C1 C2 -69.0(4) . .
O1 P1 C1 C2 57.6(4) . .
O3 P1 C1 C2 172.9(3) . .
C31 N2 C30 C29 1.2(7) . .
C30 N2 C31 C32 -1.5(7) . .
C28 C32 C31 N2 0.8(7) . .
C34 N1 C25 C26 -1.5(7) . .
C19 C20 C21 C22 -176.7(4) . .
C4 C3 C2 C1 171.7(4) . .
P1 C1 C2 C3 -176.7(3) . .
N2 C30 C29 C28 -0.3(7) . .
C32 C28 C29 C30 -0.4(6) . .
C28 C28 C29 C30 179.6(5) 2_765 .
C7 C8 C9 C10 -178.7(4) . .
C9 C8 C7 C6 179.3(4) . .
O7 P3 C13 C14 -48.6(4) . .
O9 P3 C13 C14 75.9(4) . .
O8 P3 C13 C14 -171.6(3) . .
C8 C9 C10 C11 177.1(4) . .
C12 C11 C10 C9 -175.6(4) . .
C2 C3 C4 C5 -178.7(4) . .
C6 C5 C4 C3 176.9(4) . .
C20 C21 C22 C23 178.8(4) . .
C24 C23 C22 C21 -174.2(4) . .
N1 C25 C26 C27 0.1(7) . .
C33 C27 C26 C25 0.9(7) . .
C27 C27 C26 C25 -178.6(5) 2_575 .
P3 C13 C14 C15 -169.8(3) . .
C16 C15 C14 C13 -175.7(4) . .
C21 C20 C19 C18 179.4(4) . .
C16 C17 C18 C19 -178.8(4) . .
C20 C19 C18 C17 -178.8(4) . .
C14 C15 C16 C17 -176.3(4) . .
C18 C17 C16 C15 -178.9(4) . .
C4 C5 C6 C7 -179.9(4) . .
C8 C7 C6 C5 179.6(4) . .
